data_1527236
loop_
_publ_author_name
'Chevalier, R.'
'Laruelle, P.'
'Flahaut, J.'

_publ_section_title
;
 Structure cristallographique Yb3 S4
;
_journal_name_full
;
Bulletin de la Societe Francaise de Mineralogie et de Cristallographie 
(72,1949-100,1977)
;
_journal_page_first 564
_journal_page_last 574
_journal_volume 90
_journal_year 1967
_chemical_formula_sum 'S4 Yb3'
_chemical_name_systematic 'Yb3 S4'
_space_group_IT_number 62
_symmetry_space_group_name_Hall '-P 2ac 2n'
_symmetry_space_group_name_H-M 'P n m a'
_cell_angle_alpha 90
_cell_angle_beta 90
_cell_angle_gamma 90
_cell_formula_units_Z 4
_cell_length_a 12.71
_cell_length_b 3.8
_cell_length_c 12.88
_cell_volume 622.078
_citation_journal_id_ASTM BUFCAE
_cod_data_source_file Chevalier_BUFCAE_1967_1637.cif
_cod_data_source_block S4Yb3
_cod_original_cell_volume 622.0782
_cod_database_code 1527236

loop_
_symmetry_equiv_pos_as_xyz
x,y,z
-x+1/2,-y,z+1/2
x+1/2,-y+1/2,-z+1/2
-x,y+1/2,-z
-x,-y,-z
x-1/2,y,-z-1/2
-x-1/2,y-1/2,z-1/2
x,-y-1/2,z

loop_
_atom_site_label
_atom_site_type_symbol
_atom_site_fract_x
_atom_site_fract_y
_atom_site_fract_z
_atom_site_occupancy
_atom_site_U_iso_or_equiv
S4 S-2 0.466 0.25 0.119 1 0.0
S1 S-2 0.218 0.75 0.238 1 0.0
S3 S-2 0.471 0.75 0.381 1 0.0
Yb2 Yb+3 0.1075 0.75 0.4166 1 0.0
Yb3 Yb+3 0.3451 0.25 0.289 1 0.0
S2 S-2 0.244 0.25 0.474 1 0.0
Yb1 Yb+2 0.132 0.25 0.0842 1 0.0
